data_7228991
loop_
_publ_author_name
'Ma, Yan'
'Yang, Yong-Sheng'
'Jiang, Yu-Han'
'Li, Yue-Xue'
'Liu, Min'
'Li, Zhong-Feng'
'Han, Hong-Liang'
'Yang, Yu-Ping'
'Xin, Xiu-Lan'
'Jin, Qiong-Hua'

_publ_section_title
;
 Lanthanide contraction and chelating effect on a new family of lanthanide
 complexes with tetrakis(O-isopropyl)methyle-nediphosphonate: synthesis,
 structures and terahertz time-domain spectroscopy
;
_journal_issue 66
_journal_name_full 'RSC Adv.'
_journal_page_first 41651
_journal_paper_doi 10.1039/C7RA07888A
_journal_volume 7
_journal_year 2017
_chemical_formula_sum 'C26 H80 Cl3 Eu O22 P4'
_chemical_formula_weight 1127.09
_chemical_name_systematic
; 
 ? 
;
_space_group_IT_number 2
_symmetry_cell_setting triclinic
_symmetry_space_group_name_Hall '-P 1'
_symmetry_space_group_name_H-M 'P -1'
_atom_sites_solution_hydrogens geom
_atom_sites_solution_primary direct
_atom_sites_solution_secondary difmap
_audit_creation_method SHELXL-97
_audit_update_record
;
2017-07-07 deposited with the CCDC.
2017-08-18 downloaded from the CCDC.
;
_cell_angle_alpha 84.974(2)
_cell_angle_beta 81.8110(10)
_cell_angle_gamma 76.2280(10)
_cell_formula_units_Z 2
_cell_length_a 10.4108(12)
_cell_length_b 15.3989(16)
_cell_length_c 18.8774(19)
_cell_measurement_reflns_used 5542
_cell_measurement_temperature 298(2)
_cell_measurement_theta_max 24.801
_cell_measurement_theta_min 2.496
_cell_volume 2904.8(5)
_computing_cell_refinement 'Bruker SMART'
_computing_data_collection 'Bruker SMART'
_computing_data_reduction 'Bruker SHELXTL'
_computing_molecular_graphics 'Bruker SHELXTL'
_computing_publication_material 'Bruker SHELXTL'
_computing_structure_refinement 'SHELXL-97 (Sheldrick, 1997)'
_computing_structure_solution 'SHELXS-97 (Sheldrick, 1990)'
_diffrn_ambient_temperature 298(2)
_diffrn_measured_fraction_theta_full 0.978
_diffrn_measured_fraction_theta_max 0.978
_diffrn_measurement_device_type 'CCD area detector'
_diffrn_measurement_method 'phi and omega scans'
_diffrn_radiation_monochromator graphite
_diffrn_radiation_source 'fine-focus sealed tube'
_diffrn_radiation_type MoK\a
_diffrn_radiation_wavelength 0.71073
_diffrn_reflns_av_R_equivalents 0.0752
_diffrn_reflns_av_sigmaI/netI 0.0866
_diffrn_reflns_limit_h_max 12
_diffrn_reflns_limit_h_min -9
_diffrn_reflns_limit_k_max 18
_diffrn_reflns_limit_k_min -18
_diffrn_reflns_limit_l_max 22
_diffrn_reflns_limit_l_min -21
_diffrn_reflns_number 14719
_diffrn_reflns_theta_full 25.02
_diffrn_reflns_theta_max 25.02
_diffrn_reflns_theta_min 2.18
_exptl_absorpt_coefficient_mu 1.387
_exptl_absorpt_correction_T_max 0.7144
_exptl_absorpt_correction_T_min 0.5742
_exptl_absorpt_correction_type multi-scan
_exptl_absorpt_process_details sadabs
_exptl_crystal_density_diffrn 1.289
_exptl_crystal_density_method 'not measured'
_exptl_crystal_description block
_exptl_crystal_F_000 1172
_exptl_crystal_size_max 0.45
_exptl_crystal_size_mid 0.37
_exptl_crystal_size_min 0.26
_refine_diff_density_max 2.007
_refine_diff_density_min -2.433
_refine_diff_density_rms 0.168
_refine_ls_extinction_coef 0.0086(10)
_refine_ls_extinction_expression Fc^*^=kFc[1+0.001xFc^2^\l^3^/sin(2\q)]^-1/4^
_refine_ls_extinction_method SHELXL
_refine_ls_goodness_of_fit_ref 1.066
_refine_ls_hydrogen_treatment mixed
_refine_ls_matrix_type full
_refine_ls_number_parameters 522
_refine_ls_number_reflns 10041
_refine_ls_number_restraints 0
_refine_ls_restrained_S_all 1.066
_refine_ls_R_factor_all 0.0893
_refine_ls_R_factor_gt 0.0707
_refine_ls_shift/su_max 0.001
_refine_ls_shift/su_mean 0.000
_refine_ls_structure_factor_coef Fsqd
_refine_ls_weighting_details 'calc w=1/[\s^2^(Fo^2^)+(0.1239P)^2^+0.0000P] where P=(Fo^2^+2Fc^2^)/3'
_refine_ls_weighting_scheme calc
_refine_ls_wR_factor_gt 0.1853
_refine_ls_wR_factor_ref 0.1997
_reflns_number_gt 7569
_reflns_number_total 10041
_reflns_threshold_expression >2sigma(I)
_cod_data_source_file c7ra07888a2.cif
_cod_data_source_block 110321d
_cod_depositor_comments
;
The following automatic conversions were performed:

'_symmetry_cell_setting' value 'Triclinic' changed to 'triclinic'
according to
/home/data/users/saulius/crontab/automatic-downloads/rss-feeds/RSC/lib/dictionaries/cif_core.dic
dictionary named 'cif_core.dic' version 2.4.2 from 2011-04-26.

Automatic conversion script
Id: cif_fix_values 4973 2017-02-22 13:04:09Z antanas 
;
_cod_original_sg_symbol_H-M P-1
_cod_database_code 7228991

loop_
_symmetry_equiv_pos_as_xyz
'x, y, z'
'-x, -y, -z'

loop_
_atom_site_label
_atom_site_type_symbol
_atom_site_fract_x
_atom_site_fract_y
_atom_site_fract_z
_atom_site_U_iso_or_equiv
_atom_site_adp_type
_atom_site_occupancy
_atom_site_symmetry_multiplicity
_atom_site_calc_flag
_atom_site_refinement_flags
Eu1 Eu 0.49386(3) 0.82785(2) 0.299423(18) 0.03810(18) Uani 1 1 d .
Cl1 Cl 0.4638(2) 0.12480(15) 0.43340(11) 0.0599(5) Uani 1 1 d .
Cl2 Cl 0.1617(2) 0.66799(17) 0.31375(14) 0.0741(7) Uani 1 1 d .
Cl3 Cl 0.0998(2) 0.94392(18) 0.16017(12) 0.0721(6) Uani 1 1 d .
O1 O 0.5177(5) 0.7337(3) 0.4084(3) 0.0450(11) Uani 1 1 d .
O2 O 0.4377(5) 0.6336(3) 0.5126(3) 0.0553(14) Uani 1 1 d .
O3 O 0.6716(5) 0.5901(3) 0.4596(3) 0.0512(13) Uani 1 1 d .
O4 O 0.5484(6) 0.6723(4) 0.2624(3) 0.0561(13) Uani 1 1 d .
O5 O 0.7183(7) 0.5297(5) 0.2948(4) 0.085(2) Uani 1 1 d .
O6 O 0.5252(8) 0.5110(5) 0.2462(4) 0.090(2) Uani 1 1 d .
O7 O 0.4254(5) 0.9847(3) 0.2643(3) 0.0501(12) Uani 1 1 d .
O8 O 0.5783(5) 1.0741(4) 0.1859(3) 0.0538(13) Uani 1 1 d .
O9 O 0.3364(6) 1.1409(4) 0.2066(3) 0.0583(14) Uani 1 1 d .
O10 O 0.5755(5) 0.8438(4) 0.1716(3) 0.0506(13) Uani 1 1 d .
O11 O 0.6572(5) 0.9108(4) 0.0496(3) 0.0633(16) Uani 1 1 d .
O12 O 0.4568(6) 0.8494(4) 0.0571(3) 0.0615(15) Uani 1 1 d .
O13 O 0.5455(5) 0.9141(3) 0.3942(3) 0.0524(13) Uani 1 1 d .
H13E H 0.5248 0.9709 0.3951 0.063 Uiso 1 1 d R
H13F H 0.5474 0.8926 0.4371 0.063 Uiso 1 1 d R
O14 O 0.2893(5) 0.8701(4) 0.3768(3) 0.0552(14) Uani 1 1 d .
H14C H 0.2182 0.8946 0.3587 0.066 Uiso 1 1 d R
H14D H 0.2822 0.8888 0.4186 0.066 Uiso 1 1 d R
O15 O 0.7321(5) 0.8051(4) 0.2910(3) 0.0579(14) Uani 1 1 d .
H15F H 0.7906 0.7927 0.2549 0.069 Uiso 1 1 d R
H15G H 0.7714 0.8129 0.3256 0.069 Uiso 1 1 d R
O16 O 0.3124(5) 0.8073(4) 0.2369(3) 0.0565(14) Uani 1 1 d .
H16F H 0.2735 0.7681 0.2585 0.068 Uiso 1 1 d R
H16G H 0.2561 0.8458 0.2153 0.068 Uiso 1 1 d R
O17 O 0.0342(6) 0.2301(6) 0.8017(4) 0.090(2) Uani 1 1 d .
H17C H -0.0129 0.2607 0.7709 0.107 Uiso 1 1 d R
H17D H 0.0051 0.1832 0.8143 0.107 Uiso 1 1 d R
O18 O 0.9665(6) 0.1101(5) 0.3994(4) 0.0800(19) Uani 1 1 d .
H18F H 1.0262 0.1136 0.4248 0.096 Uiso 1 1 d R
H18G H 0.9930 0.0624 0.3769 0.096 Uiso 1 1 d R
O19 O 0.1644(6) 0.1234(5) 0.4838(4) 0.0814(19) Uani 1 1 d .
H19F H 0.1754 0.0677 0.4951 0.098 Uiso 1 1 d R
H19G H 0.2403 0.1340 0.4684 0.098 Uiso 1 1 d R
O20 O 0.7506(6) 0.0607(4) 0.4873(3) 0.0709(17) Uani 1 1 d .
H20C H 0.8119 0.0774 0.4585 0.085 Uiso 1 1 d R
H20D H 0.6772 0.0797 0.4701 0.085 Uiso 1 1 d R
O21 O 0.0530(6) 0.9561(4) 0.3264(3) 0.0681(16) Uani 1 1 d .
H21F H 0.0669 0.9538 0.2810 0.082 Uiso 1 1 d R
H21G H 0.0130 0.9153 0.3434 0.082 Uiso 1 1 d R
O22 O 0.0785(6) 0.1779(5) 0.6225(3) 0.0764(18) Uani 1 1 d .
H22F H 0.0918 0.1694 0.5779 0.092 Uiso 1 1 d R
H22G H 0.0111 0.2210 0.6306 0.092 Uiso 1 1 d R
P1 P 0.52974(18) 0.63977(12) 0.44042(10) 0.0416(4) Uani 1 1 d .
P2 P 0.5722(2) 0.57716(14) 0.29015(12) 0.0525(5) Uani 1 1 d .
P3 P 0.4395(2) 1.04813(13) 0.20124(10) 0.0450(5) Uani 1 1 d .
P4 P 0.5371(2) 0.89434(14) 0.10364(10) 0.0459(5) Uani 1 1 d .
C1 C 0.3152(8) 0.7010(6) 0.5371(4) 0.0540(19) Uani 1 1 d .
H1 H 0.3202 0.7597 0.5138 0.065 Uiso 1 1 calc R
C2 C 0.1964(10) 0.6727(9) 0.5163(7) 0.097(4) Uani 1 1 d .
H2A H 0.1973 0.6802 0.4652 0.145 Uiso 1 1 calc R
H2B H 0.1156 0.7090 0.5392 0.145 Uiso 1 1 calc R
H2C H 0.2012 0.6109 0.5314 0.145 Uiso 1 1 calc R
C3 C 0.3125(11) 0.7042(8) 0.6167(5) 0.080(3) Uani 1 1 d .
H3A H 0.2963 0.6492 0.6400 0.121 Uiso 1 1 calc R
H3B H 0.2428 0.7533 0.6340 0.121 Uiso 1 1 calc R
H3C H 0.3967 0.7121 0.6268 0.121 Uiso 1 1 calc R
C4 C 0.7488(9) 0.6332(6) 0.5000(5) 0.065(2) Uani 1 1 d .
H4 H 0.7088 0.6974 0.5023 0.078 Uiso 1 1 calc R
C5 C 0.7511(11) 0.5876(8) 0.5760(6) 0.090(3) Uani 1 1 d .
H5A H 0.6692 0.6119 0.6052 0.135 Uiso 1 1 calc R
H5B H 0.8246 0.5981 0.5968 0.135 Uiso 1 1 calc R
H5C H 0.7609 0.5243 0.5734 0.135 Uiso 1 1 calc R
C6 C 0.8853(11) 0.6180(10) 0.4589(8) 0.114(5) Uani 1 1 d .
H6A H 0.8978 0.5691 0.4284 0.170 Uiso 1 1 calc R
H6B H 0.9507 0.6039 0.4917 0.170 Uiso 1 1 calc R
H6C H 0.8949 0.6712 0.4301 0.170 Uiso 1 1 calc R
C7 C 0.8352(14) 0.5525(11) 0.2633(8) 0.121(5) Uani 1 1 d .
H7 H 0.8392 0.6048 0.2883 0.145 Uiso 1 1 calc R
C8 C 0.8473(16) 0.5817(12) 0.1877(9) 0.143(6) Uani 1 1 d .
H8A H 0.8498 0.5325 0.1593 0.214 Uiso 1 1 calc R
H8B H 0.9280 0.6025 0.1750 0.214 Uiso 1 1 calc R
H8C H 0.7723 0.6295 0.1788 0.214 Uiso 1 1 calc R
C9 C 0.9464(16) 0.4793(13) 0.2873(12) 0.174(8) Uani 1 1 d .
H9A H 0.9351 0.4721 0.3387 0.261 Uiso 1 1 calc R
H9B H 1.0302 0.4947 0.2710 0.261 Uiso 1 1 calc R
H9C H 0.9450 0.4242 0.2675 0.261 Uiso 1 1 calc R
C10 C 0.4420(12) 0.5245(8) 0.1912(6) 0.087(3) Uani 1 1 d .
H10 H 0.3982 0.5883 0.1879 0.104 Uiso 1 1 calc R
C11 C 0.5268(15) 0.5026(10) 0.1223(7) 0.121(5) Uani 1 1 d .
H11A H 0.5886 0.5408 0.1127 0.182 Uiso 1 1 calc R
H11B H 0.4717 0.5115 0.0844 0.182 Uiso 1 1 calc R
H11C H 0.5751 0.4412 0.1252 0.182 Uiso 1 1 calc R
C12 C 0.3363(15) 0.4734(11) 0.2107(9) 0.133(6) Uani 1 1 d .
H12A H 0.3763 0.4104 0.2122 0.199 Uiso 1 1 calc R
H12B H 0.2751 0.4872 0.1756 0.199 Uiso 1 1 calc R
H12C H 0.2893 0.4897 0.2569 0.199 Uiso 1 1 calc R
C13 C 0.4938(8) 0.5661(5) 0.3793(4) 0.0507(18) Uani 1 1 d .
H13A H 0.5223 0.5045 0.3974 0.061 Uiso 1 1 calc R
H13B H 0.3981 0.5785 0.3786 0.061 Uiso 1 1 calc R
C14 C 0.6293(9) 1.1207(6) 0.2389(5) 0.062(2) Uani 1 1 d .
H14 H 0.5594 1.1376 0.2791 0.074 Uiso 1 1 calc R
C15 C 0.6628(15) 1.2032(8) 0.2007(7) 0.101(4) Uani 1 1 d .
H15A H 0.7476 1.1875 0.1717 0.151 Uiso 1 1 calc R
H15B H 0.6668 1.2445 0.2352 0.151 Uiso 1 1 calc R
H15C H 0.5955 1.2307 0.1707 0.151 Uiso 1 1 calc R
C16 C 0.7492(10) 1.0553(7) 0.2662(6) 0.083(3) Uani 1 1 d .
H16A H 0.7208 1.0050 0.2918 0.124 Uiso 1 1 calc R
H16B H 0.7876 1.0848 0.2976 0.124 Uiso 1 1 calc R
H16C H 0.8144 1.0348 0.2263 0.124 Uiso 1 1 calc R
C17 C 0.2057(8) 1.1579(6) 0.2527(5) 0.065(2) Uani 1 1 d .
H17 H 0.1983 1.1035 0.2824 0.078 Uiso 1 1 calc R
C18 C 0.1007(12) 1.1791(9) 0.2072(7) 0.103(4) Uani 1 1 d .
H18A H 0.1089 1.2313 0.1767 0.154 Uiso 1 1 calc R
H18B H 0.0157 1.1906 0.2363 0.154 Uiso 1 1 calc R
H18C H 0.1078 1.1296 0.1782 0.154 Uiso 1 1 calc R
C19 C 0.1996(12) 1.2306(8) 0.2998(6) 0.092(3) Uani 1 1 d .
H19A H 0.2675 1.2120 0.3310 0.137 Uiso 1 1 calc R
H19B H 0.1137 1.2442 0.3280 0.137 Uiso 1 1 calc R
H19C H 0.2137 1.2829 0.2712 0.137 Uiso 1 1 calc R
C20 C 0.4739(10) 0.7541(7) 0.0508(5) 0.068(2) Uani 1 1 d .
H20 H 0.5033 0.7232 0.0953 0.082 Uiso 1 1 calc R
C21 C 0.3422(13) 0.7362(9) 0.0437(8) 0.108(4) Uani 1 1 d .
H21A H 0.2806 0.7553 0.0853 0.162 Uiso 1 1 calc R
H21B H 0.3519 0.6732 0.0395 0.162 Uiso 1 1 calc R
H21C H 0.3090 0.7686 0.0018 0.162 Uiso 1 1 calc R
C22 C 0.5762(15) 0.7204(10) -0.0088(8) 0.127(5) Uani 1 1 d .
H22A H 0.5465 0.7464 -0.0535 0.191 Uiso 1 1 calc R
H22B H 0.5909 0.6564 -0.0085 0.191 Uiso 1 1 calc R
H22C H 0.6578 0.7364 -0.0035 0.191 Uiso 1 1 calc R
C23 C 0.7894(8) 0.9179(7) 0.0699(5) 0.067(2) Uani 1 1 d .
H23 H 0.7876 0.9106 0.1221 0.080 Uiso 1 1 calc R
C24 C 0.8930(12) 0.8408(9) 0.0347(7) 0.105(4) Uani 1 1 d .
H24A H 0.8700 0.7850 0.0511 0.157 Uiso 1 1 calc R
H24B H 0.9793 0.8405 0.0473 0.157 Uiso 1 1 calc R
H24C H 0.8948 0.8486 -0.0164 0.157 Uiso 1 1 calc R
C25 C 0.8069(10) 1.0115(8) 0.0437(5) 0.081(3) Uani 1 1 d .
H25A H 0.8229 1.0151 -0.0077 0.121 Uiso 1 1 calc R
H25B H 0.8813 1.0232 0.0629 0.121 Uiso 1 1 calc R
H25C H 0.7276 1.0550 0.0595 0.121 Uiso 1 1 calc R
C26 C 0.4256(8) 1.0007(5) 0.1193(4) 0.0511(19) Uani 1 1 d .
H26A H 0.3349 0.9942 0.1205 0.061 Uiso 1 1 calc R
H26B H 0.4424 1.0423 0.0793 0.061 Uiso 1 1 calc R

loop_
_atom_site_aniso_label
_atom_site_aniso_U_11
_atom_site_aniso_U_22
_atom_site_aniso_U_33
_atom_site_aniso_U_23
_atom_site_aniso_U_13
_atom_site_aniso_U_12
Eu1 0.0349(2) 0.0458(3) 0.0321(2) -0.00089(14) 0.00109(14) -0.00983(15)
Cl1 0.0587(12) 0.0683(13) 0.0513(12) -0.0063(9) -0.0029(9) -0.0131(10)
Cl2 0.0548(13) 0.0784(15) 0.0884(18) 0.0056(13) -0.0058(11) -0.0192(11)
Cl3 0.0562(13) 0.1053(18) 0.0528(13) 0.0029(12) -0.0059(10) -0.0175(12)
O1 0.051(3) 0.042(3) 0.043(3) -0.003(2) -0.004(2) -0.014(2)
O2 0.055(3) 0.051(3) 0.051(3) 0.005(2) 0.010(3) -0.007(2)
O3 0.043(3) 0.052(3) 0.061(3) -0.003(2) -0.011(2) -0.014(2)
O4 0.064(3) 0.056(3) 0.045(3) -0.010(2) 0.004(3) -0.011(3)
O5 0.062(4) 0.084(5) 0.093(5) 0.004(4) 0.018(4) -0.006(3)
O6 0.119(6) 0.074(5) 0.085(5) -0.022(4) -0.023(4) -0.024(4)
O7 0.056(3) 0.052(3) 0.038(3) -0.002(2) 0.000(2) -0.008(2)
O8 0.054(3) 0.070(4) 0.042(3) -0.008(3) -0.003(2) -0.023(3)
O9 0.063(3) 0.051(3) 0.053(3) 0.003(3) 0.007(3) -0.005(3)
O10 0.050(3) 0.063(3) 0.037(3) -0.002(2) 0.003(2) -0.014(2)
O11 0.047(3) 0.103(5) 0.039(3) 0.004(3) 0.004(2) -0.025(3)
O12 0.068(4) 0.070(4) 0.052(3) -0.012(3) -0.012(3) -0.021(3)
O13 0.062(3) 0.045(3) 0.051(3) -0.006(2) -0.004(3) -0.014(2)
O14 0.029(3) 0.083(4) 0.044(3) -0.014(3) 0.012(2) 0.000(2)
O15 0.034(3) 0.091(4) 0.047(3) -0.008(3) -0.003(2) -0.011(3)
O16 0.037(3) 0.073(4) 0.058(3) -0.005(3) -0.002(2) -0.012(2)
O17 0.059(4) 0.134(6) 0.075(5) 0.001(4) -0.003(3) -0.027(4)
O18 0.064(4) 0.085(5) 0.091(5) -0.026(4) 0.002(3) -0.017(3)
O19 0.062(4) 0.102(5) 0.079(5) -0.015(4) 0.009(3) -0.023(4)
O20 0.052(3) 0.095(5) 0.066(4) -0.014(3) 0.005(3) -0.020(3)
O21 0.052(3) 0.086(4) 0.061(4) -0.006(3) -0.001(3) -0.007(3)
O22 0.057(4) 0.109(5) 0.062(4) -0.015(4) 0.005(3) -0.020(3)
P1 0.0397(10) 0.0438(10) 0.0405(10) 0.0026(8) -0.0021(8) -0.0118(8)
P2 0.0552(12) 0.0510(11) 0.0500(12) -0.0106(9) -0.0014(9) -0.0100(9)
P3 0.0461(11) 0.0478(10) 0.0387(10) -0.0010(8) 0.0009(8) -0.0099(8)
P4 0.0462(11) 0.0607(12) 0.0320(10) -0.0037(8) 0.0001(8) -0.0171(9)
C1 0.048(4) 0.055(5) 0.052(5) -0.009(4) 0.004(4) -0.002(3)
C2 0.061(6) 0.117(10) 0.108(9) -0.048(8) -0.009(6) 0.001(6)
C3 0.085(7) 0.096(8) 0.055(6) -0.013(5) -0.001(5) -0.012(6)
C4 0.059(5) 0.060(5) 0.084(7) -0.004(5) -0.027(5) -0.019(4)
C5 0.087(8) 0.114(9) 0.081(8) -0.012(7) -0.027(6) -0.031(7)
C6 0.070(7) 0.144(12) 0.132(12) 0.026(9) -0.018(7) -0.044(7)
C7 0.101(10) 0.127(12) 0.116(12) 0.018(9) 0.018(8) -0.016(8)
C8 0.128(13) 0.161(15) 0.118(13) 0.007(11) 0.037(10) -0.026(11)
C9 0.092(11) 0.183(19) 0.21(2) 0.006(15) 0.016(12) 0.016(11)
C10 0.098(8) 0.081(7) 0.081(8) -0.022(6) -0.008(6) -0.016(6)
C11 0.135(13) 0.127(12) 0.098(10) -0.013(9) 0.006(9) -0.033(10)
C12 0.116(12) 0.138(13) 0.156(15) -0.034(11) 0.001(10) -0.053(10)
C13 0.050(4) 0.047(4) 0.056(5) -0.004(4) -0.005(4) -0.014(3)
C14 0.067(6) 0.073(6) 0.047(5) -0.009(4) -0.002(4) -0.021(4)
C15 0.145(11) 0.086(8) 0.091(9) -0.005(6) -0.035(8) -0.055(8)
C16 0.065(6) 0.091(7) 0.096(8) -0.018(6) -0.026(6) -0.011(5)
C17 0.051(5) 0.060(5) 0.074(6) -0.001(5) 0.001(4) 0.001(4)
C18 0.076(7) 0.103(9) 0.125(11) -0.035(8) -0.020(7) 0.002(6)
C19 0.093(8) 0.095(8) 0.074(7) -0.013(6) -0.004(6) 0.002(6)
C20 0.085(7) 0.075(6) 0.050(5) -0.010(4) -0.014(5) -0.022(5)
C21 0.115(10) 0.113(10) 0.114(10) -0.032(8) -0.005(8) -0.056(8)
C22 0.130(12) 0.114(11) 0.136(13) -0.053(10) 0.006(10) -0.023(9)
C23 0.048(5) 0.097(7) 0.049(5) 0.001(5) 0.008(4) -0.016(5)
C24 0.075(7) 0.137(11) 0.090(9) -0.016(8) -0.005(6) -0.002(7)
C25 0.069(6) 0.113(8) 0.065(6) 0.011(6) 0.002(5) -0.041(6)
C26 0.051(4) 0.063(5) 0.039(4) 0.004(4) -0.002(3) -0.018(4)

loop_
_atom_type_symbol
_atom_type_description
_atom_type_scat_dispersion_real
_atom_type_scat_dispersion_imag
_atom_type_scat_source
C C 0.0033 0.0016 'International Tables Vol C Tables 4.2.6.8 and 6.1.1.4'
H H 0.0000 0.0000 'International Tables Vol C Tables 4.2.6.8 and 6.1.1.4'
O O 0.0106 0.0060 'International Tables Vol C Tables 4.2.6.8 and 6.1.1.4'
P P 0.1023 0.0942 'International Tables Vol C Tables 4.2.6.8 and 6.1.1.4'
Cl Cl 0.1484 0.1585 'International Tables Vol C Tables 4.2.6.8 and 6.1.1.4'
Eu Eu -0.1578 3.6682 'International Tables Vol C Tables 4.2.6.8 and 6.1.1.4'

loop_
_geom_angle_atom_site_label_1
_geom_angle_atom_site_label_2
_geom_angle_atom_site_label_3
_geom_angle
O14 Eu1 O15 144.3(2)
O14 Eu1 O7 78.91(18)
O15 Eu1 O7 102.50(19)
O14 Eu1 O1 73.27(18)
O15 Eu1 O1 84.08(17)
O7 Eu1 O1 138.53(16)
O14 Eu1 O10 138.12(18)
O15 Eu1 O10 73.48(18)
O7 Eu1 O10 73.54(17)
O1 Eu1 O10 145.23(17)
O14 Eu1 O16 71.99(18)
O15 Eu1 O16 143.44(18)
O7 Eu1 O16 86.12(19)
O1 Eu1 O16 112.84(17)
O10 Eu1 O16 75.22(18)
O14 Eu1 O4 115.13(19)
O15 Eu1 O4 83.3(2)
O7 Eu1 O4 146.96(18)
O1 Eu1 O4 74.02(17)
O10 Eu1 O4 77.20(18)
O16 Eu1 O4 71.72(19)
O14 Eu1 O13 74.69(18)
O15 Eu1 O13 71.91(18)
O7 Eu1 O13 72.78(17)
O1 Eu1 O13 70.62(16)
O10 Eu1 O13 124.05(17)
O16 Eu1 O13 143.34(18)
O4 Eu1 O13 138.33(18)
P1 O1 Eu1 144.8(3)
C1 O2 P1 125.8(5)
C4 O3 P1 121.6(5)
P2 O4 Eu1 143.4(3)
C7 O5 P2 130.7(8)
C10 O6 P2 132.9(7)
P3 O7 Eu1 140.4(3)
C14 O8 P3 122.3(5)
C17 O9 P3 125.4(5)
P4 O10 Eu1 141.5(3)
C23 O11 P4 124.8(5)
C20 O12 P4 125.6(6)
Eu1 O13 H13E 124.4
Eu1 O13 H13F 120.9
H13E O13 H13F 107.9
Eu1 O14 H14C 119.3
Eu1 O14 H14D 125.0
H14C O14 H14D 108.3
Eu1 O15 H15F 129.2
Eu1 O15 H15G 122.8
H15F O15 H15G 107.8
Eu1 O16 H16F 112.1
Eu1 O16 H16G 129.8
H16F O16 H16G 108.3
H17C O17 H17D 108.2
H18F O18 H18G 108.4
H19F O19 H19G 108.0
H20C O20 H20D 108.5
H21F O21 H21G 108.3
H22F O22 H22G 108.8
O1 P1 O2 113.5(3)
O1 P1 O3 115.8(3)
O2 P1 O3 103.3(3)
O1 P1 C13 112.0(3)
O2 P1 C13 108.1(3)
O3 P1 C13 103.3(3)
O4 P2 O5 115.8(4)
O4 P2 O6 116.5(4)
O5 P2 O6 101.9(4)
O4 P2 C13 111.7(3)
O5 P2 C13 103.7(4)
O6 P2 C13 105.9(4)
O7 P3 O8 114.9(3)
O7 P3 O9 114.3(3)
O8 P3 O9 103.8(3)
O7 P3 C26 111.5(3)
O8 P3 C26 103.6(3)
O9 P3 C26 107.9(4)
O10 P4 O11 114.0(3)
O10 P4 O12 116.3(3)
O11 P4 O12 103.4(3)
O10 P4 C26 112.4(3)
O11 P4 C26 107.5(4)
O12 P4 C26 102.0(4)
O2 C1 C3 106.2(7)
O2 C1 C2 108.3(7)
C3 C1 C2 113.6(8)
O2 C1 H1 109.5
C3 C1 H1 109.5
C2 C1 H1 109.5
C1 C2 H2A 109.5
C1 C2 H2B 109.5
H2A C2 H2B 109.5
C1 C2 H2C 109.5
H2A C2 H2C 109.5
H2B C2 H2C 109.5
C1 C3 H3A 109.5
C1 C3 H3B 109.5
H3A C3 H3B 109.5
C1 C3 H3C 109.5
H3A C3 H3C 109.5
H3B C3 H3C 109.5
O3 C4 C6 105.2(9)
O3 C4 C5 108.4(7)
C6 C4 C5 111.6(9)
O3 C4 H4 110.5
C6 C4 H4 110.5
C5 C4 H4 110.5
C4 C5 H5A 109.5
C4 C5 H5B 109.5
H5A C5 H5B 109.5
C4 C5 H5C 109.5
H5A C5 H5C 109.5
H5B C5 H5C 109.5
C4 C6 H6A 109.5
C4 C6 H6B 109.5
H6A C6 H6B 109.5
C4 C6 H6C 109.5
H6A C6 H6C 109.5
H6B C6 H6C 109.5
O5 C7 C8 118.9(14)
O5 C7 C9 105.8(12)
C8 C7 C9 116.8(14)
O5 C7 H7 104.6
C8 C7 H7 104.6
C9 C7 H7 104.6
C7 C8 H8A 109.5
C7 C8 H8B 109.5
H8A C8 H8B 109.5
C7 C8 H8C 109.5
H8A C8 H8C 109.5
H8B C8 H8C 109.5
C7 C9 H9A 109.5
C7 C9 H9B 109.5
H9A C9 H9B 109.5
C7 C9 H9C 109.5
H9A C9 H9C 109.5
H9B C9 H9C 109.5
O6 C10 C11 108.5(11)
O6 C10 C12 109.8(11)
C11 C10 C12 115.1(12)
O6 C10 H10 107.7
C11 C10 H10 107.7
C12 C10 H10 107.7
C10 C11 H11A 109.5
C10 C11 H11B 109.5
H11A C11 H11B 109.5
C10 C11 H11C 109.5
H11A C11 H11C 109.5
H11B C11 H11C 109.5
C10 C12 H12A 109.5
C10 C12 H12B 109.5
H12A C12 H12B 109.5
C10 C12 H12C 109.5
H12A C12 H12C 109.5
H12B C12 H12C 109.5
P2 C13 P1 114.0(4)
P2 C13 H13A 108.8
P1 C13 H13A 108.8
P2 C13 H13B 108.8
P1 C13 H13B 108.8
H13A C13 H13B 107.7
C15 C14 O8 107.0(7)
C15 C14 C16 113.4(9)
O8 C14 C16 107.8(7)
C15 C14 H14 109.5
O8 C14 H14 109.5
C16 C14 H14 109.5
C14 C15 H15A 109.5
C14 C15 H15B 109.5
H15A C15 H15B 109.5
C14 C15 H15C 109.5
H15A C15 H15C 109.5
H15B C15 H15C 109.5
C14 C16 H16A 109.5
C14 C16 H16B 109.5
H16A C16 H16B 109.5
C14 C16 H16C 109.5
H16A C16 H16C 109.5
H16B C16 H16C 109.5
C18 C17 C19 112.5(8)
C18 C17 O9 108.7(9)
C19 C17 O9 109.0(8)
C18 C17 H17 108.9
C19 C17 H17 108.9
O9 C17 H17 108.9
C17 C18 H18A 109.5
C17 C18 H18B 109.5
H18A C18 H18B 109.5
C17 C18 H18C 109.5
H18A C18 H18C 109.5
H18B C18 H18C 109.5
C17 C19 H19A 109.5
C17 C19 H19B 109.5
H19A C19 H19B 109.5
C17 C19 H19C 109.5
H19A C19 H19C 109.5
H19B C19 H19C 109.5
O12 C20 C22 111.9(9)
O12 C20 C21 108.5(9)
C22 C20 C21 112.4(10)
O12 C20 H20 108.0
C22 C20 H20 108.0
C21 C20 H20 108.0
C20 C21 H21A 109.5
C20 C21 H21B 109.5
H21A C21 H21B 109.5
C20 C21 H21C 109.5
H21A C21 H21C 109.5
H21B C21 H21C 109.5
C20 C22 H22A 109.5
C20 C22 H22B 109.5
H22A C22 H22B 109.5
C20 C22 H22C 109.5
H22A C22 H22C 109.5
H22B C22 H22C 109.5
O11 C23 C25 106.4(7)
O11 C23 C24 105.6(8)
C25 C23 C24 115.1(9)
O11 C23 H23 109.8
C25 C23 H23 109.8
C24 C23 H23 109.8
C23 C24 H24A 109.5
C23 C24 H24B 109.5
H24A C24 H24B 109.5
C23 C24 H24C 109.5
H24A C24 H24C 109.5
H24B C24 H24C 109.5
C23 C25 H25A 109.5
C23 C25 H25B 109.5
H25A C25 H25B 109.5
C23 C25 H25C 109.5
H25A C25 H25C 109.5
H25B C25 H25C 109.5
P4 C26 P3 114.4(4)
P4 C26 H26A 108.7
P3 C26 H26A 108.7
P4 C26 H26B 108.7
P3 C26 H26B 108.7
H26A C26 H26B 107.6

loop_
_geom_bond_atom_site_label_1
_geom_bond_atom_site_label_2
_geom_bond_distance
Eu1 O14 2.391(4)
Eu1 O15 2.405(5)
Eu1 O7 2.412(5)
Eu1 O1 2.418(5)
Eu1 O10 2.453(5)
Eu1 O16 2.459(5)
Eu1 O4 2.466(5)
Eu1 O13 2.507(5)
O1 P1 1.501(5)
O2 C1 1.484(9)
O2 P1 1.560(5)
O3 C4 1.478(10)
O3 P1 1.570(5)
O4 P2 1.487(6)
O5 C7 1.385(14)
O5 P2 1.534(7)
O6 C10 1.415(14)
O6 P2 1.571(7)
O7 P3 1.485(5)
O8 C14 1.503(10)
O8 P3 1.571(5)
O9 C17 1.486(10)
O9 P3 1.571(6)
O10 P4 1.495(5)
O11 C23 1.511(11)
O11 P4 1.554(5)
O12 C20 1.450(11)
O12 P4 1.594(6)
O13 H13E 0.8500
O13 H13F 0.8501
O14 H14C 0.8500
O14 H14D 0.8499
O15 H15F 0.8500
O15 H15G 0.8499
O16 H16F 0.8500
O16 H16G 0.8499
O17 H17C 0.8500
O17 H17D 0.8501
O18 H18F 0.8500
O18 H18G 0.8499
O19 H19F 0.8500
O19 H19G 0.8501
O20 H20C 0.8499
O20 H20D 0.8500
O21 H21F 0.8499
O21 H21G 0.8501
O22 H22F 0.8500
O22 H22G 0.8500
P1 C13 1.821(8)
P2 C13 1.775(8)
P3 C26 1.805(8)
P4 C26 1.789(8)
C1 C3 1.502(12)
C1 C2 1.516(14)
C1 H1 0.9800
C2 H2A 0.9600
C2 H2B 0.9600
C2 H2C 0.9600
C3 H3A 0.9600
C3 H3B 0.9600
C3 H3C 0.9600
C4 C6 1.495(14)
C4 C5 1.542(14)
C4 H4 0.9800
C5 H5A 0.9600
C5 H5B 0.9600
C5 H5C 0.9600
C6 H6A 0.9600
C6 H6B 0.9600
C6 H6C 0.9600
C7 C8 1.46(2)
C7 C9 1.50(2)
C7 H7 0.9800
C8 H8A 0.9600
C8 H8B 0.9600
C8 H8C 0.9600
C9 H9A 0.9600
C9 H9B 0.9600
C9 H9C 0.9600
C10 C11 1.481(16)
C10 C12 1.486(16)
C10 H10 0.9800
C11 H11A 0.9600
C11 H11B 0.9600
C11 H11C 0.9600
C12 H12A 0.9600
C12 H12B 0.9600
C12 H12C 0.9600
C13 H13A 0.9700
C13 H13B 0.9700
C14 C15 1.494(13)
C14 C16 1.527(13)
C14 H14 0.9800
C15 H15A 0.9600
C15 H15B 0.9600
C15 H15C 0.9600
C16 H16A 0.9600
C16 H16B 0.9600
C16 H16C 0.9600
C17 C18 1.445(15)
C17 C19 1.474(14)
C17 H17 0.9800
C18 H18A 0.9600
C18 H18B 0.9600
C18 H18C 0.9600
C19 H19A 0.9600
C19 H19B 0.9600
C19 H19C 0.9600
C20 C22 1.472(16)
C20 C21 1.487(15)
C20 H20 0.9800
C21 H21A 0.9600
C21 H21B 0.9600
C21 H21C 0.9600
C22 H22A 0.9600
C22 H22B 0.9600
C22 H22C 0.9600
C23 C25 1.527(14)
C23 C24 1.529(15)
C23 H23 0.9800
C24 H24A 0.9600
C24 H24B 0.9600
C24 H24C 0.9600
C25 H25A 0.9600
C25 H25B 0.9600
C25 H25C 0.9600
C26 H26A 0.9700
C26 H26B 0.9700

loop_
_geom_torsion_atom_site_label_1
_geom_torsion_atom_site_label_2
_geom_torsion_atom_site_label_3
_geom_torsion_atom_site_label_4
_geom_torsion
O14 Eu1 O1 P1 111.4(5)
O15 Eu1 O1 P1 -96.5(5)
O7 Eu1 O1 P1 161.3(4)
O10 Eu1 O1 P1 -47.1(7)
O16 Eu1 O1 P1 49.8(6)
O4 Eu1 O1 P1 -11.8(5)
O13 Eu1 O1 P1 -169.4(5)
O14 Eu1 O4 P2 -58.2(6)
O15 Eu1 O4 P2 89.8(6)
O7 Eu1 O4 P2 -167.6(4)
O1 Eu1 O4 P2 4.1(5)
O10 Eu1 O4 P2 164.3(6)
O16 Eu1 O4 P2 -117.2(6)
O13 Eu1 O4 P2 36.9(7)
O14 Eu1 O7 P3 -152.3(5)
O15 Eu1 O7 P3 64.1(5)
O1 Eu1 O7 P3 159.3(4)
O10 Eu1 O7 P3 -4.2(5)
O16 Eu1 O7 P3 -80.0(5)
O4 Eu1 O7 P3 -32.9(7)
O13 Eu1 O7 P3 130.4(5)
O14 Eu1 O10 P4 13.4(7)
O15 Eu1 O10 P4 -146.4(6)
O7 Eu1 O10 P4 -37.5(5)
O1 Eu1 O10 P4 161.7(4)
O16 Eu1 O10 P4 52.8(5)
O4 Eu1 O10 P4 126.9(5)
O13 Eu1 O10 P4 -92.6(5)
Eu1 O1 P1 O2 -133.6(5)
Eu1 O1 P1 O3 107.1(5)
Eu1 O1 P1 C13 -10.9(6)
C1 O2 P1 O1 22.2(7)
C1 O2 P1 O3 148.4(6)
C1 O2 P1 C13 -102.7(7)
C4 O3 P1 O1 48.0(7)
C4 O3 P1 O2 -76.7(6)
C4 O3 P1 C13 170.8(6)
Eu1 O4 P2 O5 -94.2(6)
Eu1 O4 P2 O6 146.0(6)
Eu1 O4 P2 C13 24.1(7)
C7 O5 P2 O4 -16.4(14)
C7 O5 P2 O6 111.0(13)
C7 O5 P2 C13 -139.2(12)
C10 O6 P2 O4 -13.3(12)
C10 O6 P2 O5 -140.3(10)
C10 O6 P2 C13 111.6(10)
Eu1 O7 P3 O8 -76.1(6)
Eu1 O7 P3 O9 164.1(4)
Eu1 O7 P3 C26 41.4(6)
C14 O8 P3 O7 -61.2(7)
C14 O8 P3 O9 64.3(6)
C14 O8 P3 C26 176.9(6)
C17 O9 P3 O7 -22.3(8)
C17 O9 P3 O8 -148.2(7)
C17 O9 P3 C26 102.3(7)
Eu1 O10 P4 O11 149.7(5)
Eu1 O10 P4 O12 -90.1(6)
Eu1 O10 P4 C26 26.9(6)
C23 O11 P4 O10 -27.8(8)
C23 O11 P4 O12 -155.0(7)
C23 O11 P4 C26 97.6(7)
C20 O12 P4 O10 -33.5(8)
C20 O12 P4 O11 92.3(7)
C20 O12 P4 C26 -156.2(7)
P1 O2 C1 C3 -143.0(7)
P1 O2 C1 C2 94.7(9)
P1 O3 C4 C6 -131.8(7)
P1 O3 C4 C5 108.6(8)
P2 O5 C7 C8 -46(2)
P2 O5 C7 C9 -179.3(12)
P2 O6 C10 C11 105.8(11)
P2 O6 C10 C12 -127.6(11)
O4 P2 C13 P1 -50.4(5)
O5 P2 C13 P1 74.9(5)
O6 P2 C13 P1 -178.2(5)
O1 P1 C13 P2 45.5(5)
O2 P1 C13 P2 171.3(4)
O3 P1 C13 P2 -79.7(5)
P3 O8 C14 C15 -125.6(8)
P3 O8 C14 C16 112.2(8)
P3 O9 C17 C18 -113.1(8)
P3 O9 C17 C19 123.9(8)
P4 O12 C20 C22 -89.5(10)
P4 O12 C20 C21 145.9(8)
P4 O11 C23 C25 -118.9(7)
P4 O11 C23 C24 118.3(8)
O10 P4 C26 P3 26.5(5)
O11 P4 C26 P3 -99.8(4)
O12 P4 C26 P3 151.8(4)
O7 P3 C26 P4 -54.0(5)
O8 P3 C26 P4 70.1(5)
O9 P3 C26 P4 179.7(4)

loop_
_platon_squeeze_void_nr
_platon_squeeze_void_average_x
_platon_squeeze_void_average_y
_platon_squeeze_void_average_z
_platon_squeeze_void_volume
_platon_squeeze_void_count_electrons
_platon_squeeze_void_content
1 0.000 0.500 0.000 269 23 ' '
